data_2231621
loop_
_publ_author_name
'Silambarasan, V.'
'Sundaramoorthy, S.'
'Sivasakthikumaran, R.'
'MohanaKrishnan, A. K.'
'Velmurugan, D.'

_publ_section_title
;
 (4-Methylphenyl)[2-(thiophen-2-ylcarbonyl)phenyl]methanone
;
_journal_coeditor_code LX2197
_journal_issue 9
_journal_name_full 'Acta Crystallographica Section E'
_journal_page_first o2349
_journal_paper_doi 10.1107/S1600536811032478
_journal_volume 67
_journal_year 2011
_chemical_formula_iupac 'C19 H14 O2 S'
_chemical_formula_moiety 'C19 H14 O2 S'
_chemical_formula_sum 'C19 H14 O2 S'
_chemical_formula_weight 306.36
_chemical_name_systematic
;
(4-Methylphenyl)[2-(thiophen-2-ylcarbonyl)phenyl]methanone
;
_space_group_IT_number 19
_symmetry_cell_setting orthorhombic
_symmetry_space_group_name_Hall 'P 2ac 2ab'
_symmetry_space_group_name_H-M 'P 21 21 21'
_atom_sites_solution_hydrogens difmap
_atom_sites_solution_primary direct
_atom_sites_solution_secondary difmap
_audit_creation_method SHELXL-97
_cell_angle_alpha 90.00
_cell_angle_beta 90.00
_cell_angle_gamma 90.00
_cell_formula_units_Z 4
_cell_length_a 6.8748(2)
_cell_length_b 13.3291(4)
_cell_length_c 16.8667(5)
_cell_measurement_reflns_used 3758
_cell_measurement_temperature 293(2)
_cell_measurement_theta_max 28.2
_cell_measurement_theta_min 2.0
_cell_volume 1545.58(8)
_computing_cell_refinement 'SAINT (Bruker, 2004)'
_computing_data_collection 'APEX2 (Bruker, 2004)'
_computing_data_reduction 'SAINT (Bruker, 2004)'
_computing_molecular_graphics 'ORTEP-3 (Farrugia, 1997)'
_computing_publication_material 'SHELXL97 (Sheldrick, 2008) and PLATON (Spek, 2009)'
_computing_structure_refinement 'SHELXL97 (Sheldrick, 2008)'
_computing_structure_solution 'SHELXS97 (Sheldrick, 2008)'
_diffrn_ambient_temperature 293(2)
_diffrn_measured_fraction_theta_full 0.997
_diffrn_measured_fraction_theta_max 0.997
_diffrn_measurement_device_type 'Bruker APEXII CCD area-detector'
_diffrn_measurement_method '\w and \f'
_diffrn_radiation_monochromator graphite
_diffrn_radiation_source 'fine-focus sealed tube'
_diffrn_radiation_type MoK\a
_diffrn_radiation_wavelength 0.71073
_diffrn_reflns_av_R_equivalents 0.0269
_diffrn_reflns_av_sigmaI/netI 0.0267
_diffrn_reflns_limit_h_max 8
_diffrn_reflns_limit_h_min -9
_diffrn_reflns_limit_k_max 17
_diffrn_reflns_limit_k_min -17
_diffrn_reflns_limit_l_max 22
_diffrn_reflns_limit_l_min -21
_diffrn_reflns_number 14787
_diffrn_reflns_theta_full 28.24
_diffrn_reflns_theta_max 28.24
_diffrn_reflns_theta_min 1.95
_diffrn_standards_number 0
_exptl_absorpt_coefficient_mu 0.213
_exptl_absorpt_correction_T_max 0.960
_exptl_absorpt_correction_T_min 0.948
_exptl_absorpt_correction_type multi-scan
_exptl_absorpt_process_details '(SADABS; Sheldrick, 1996)'
_exptl_crystal_colour 'white crystalline'
_exptl_crystal_density_diffrn 1.317
_exptl_crystal_density_method 'not measured'
_exptl_crystal_description Block
_exptl_crystal_F_000 640
_exptl_crystal_size_max 0.25
_exptl_crystal_size_mid 0.22
_exptl_crystal_size_min 0.19
_refine_diff_density_max 0.838
_refine_diff_density_min -0.380
_refine_ls_abs_structure_details 'Flack (1983), 1564 Friedel pairs'
_refine_ls_abs_structure_Flack 0.31(11)
_refine_ls_extinction_method none
_refine_ls_goodness_of_fit_ref 1.038
_refine_ls_hydrogen_treatment constr
_refine_ls_matrix_type full
_refine_ls_number_parameters 195
_refine_ls_number_reflns 3757
_refine_ls_number_restraints 0
_refine_ls_restrained_S_all 1.038
_refine_ls_R_factor_all 0.0663
_refine_ls_R_factor_gt 0.0515
_refine_ls_shift/su_max 0.000
_refine_ls_shift/su_mean 0.000
_refine_ls_structure_factor_coef Fsqd
_refine_ls_weighting_details 'calc w=1/[\s^2^(Fo^2^)+(0.0975P)^2^+0.2738P] where P=(Fo^2^+2Fc^2^)/3'
_refine_ls_weighting_scheme calc
_refine_ls_wR_factor_gt 0.1409
_refine_ls_wR_factor_ref 0.1537
_reflns_number_gt 3073
_reflns_number_total 3757
_reflns_threshold_expression I>2\s(I)
_cod_data_source_file lx2197.cif
_cod_data_source_block I
_cod_database_code 2231621
_cod_database_fobs_code 2231621

loop_
_symmetry_equiv_pos_as_xyz
'x, y, z'
'-x+1/2, -y, z+1/2'
'x+1/2, -y+1/2, -z'
'-x, y+1/2, -z+1/2'

loop_
_atom_site_type_symbol
_atom_site_label
_atom_site_fract_x
_atom_site_fract_y
_atom_site_fract_z
_atom_site_U_iso_or_equiv
_atom_site_adp_type
_atom_site_calc_flag
_atom_site_refinement_flags
_atom_site_occupancy
_atom_site_symmetry_multiplicity
C C1 0.1784(5) 0.1736(3) 0.51343(18) 0.0572(8) Uani d . 1 2
H H1 0.1693 0.1232 0.5514 0.069 Uiso calc R 1 2
C C2 0.1844(4) 0.2720(2) 0.53175(14) 0.0457(4) Uani d . 1 2
H H2 0.1790 0.2949 0.5838 0.055 Uiso calc R 1 2
C C3 0.2000(4) 0.3398(2) 0.46487(14) 0.0457(4) Uani d . 1 2
H H3 0.2065 0.4095 0.4665 0.055 Uiso calc R 1 2
C C4 0.2035(4) 0.27597(17) 0.39395(13) 0.0364(5) Uani d . 1 2
C C5 0.2388(3) 0.30681(16) 0.31244(13) 0.0336(5) Uani d . 1 2
C C6 0.2404(4) 0.41697(16) 0.29365(12) 0.0335(5) Uani d . 1 2
C C7 0.0825(4) 0.4758(2) 0.31315(15) 0.0438(6) Uani d . 1 2
H H7 -0.0201 0.4487 0.3420 0.053 Uiso calc R 1 2
C C8 0.0768(5) 0.5760(2) 0.28959(17) 0.0536(7) Uani d . 1 2
H H8 -0.0296 0.6157 0.3027 0.064 Uiso calc R 1 2
C C9 0.2277(5) 0.61580(19) 0.24717(16) 0.0544(7) Uani d . 1 2
H H9 0.2235 0.6828 0.2318 0.065 Uiso calc R 1 2
C C10 0.3856(5) 0.55782(18) 0.22697(15) 0.0462(6) Uani d . 1 2
H H10 0.4872 0.5859 0.1981 0.055 Uiso calc R 1 2
C C11 0.3943(4) 0.45704(16) 0.24953(13) 0.0347(5) Uani d . 1 2
C C12 0.5750(4) 0.39723(16) 0.23542(13) 0.0353(5) Uani d . 1 2
C C13 0.6576(4) 0.39061(17) 0.15393(14) 0.0370(5) Uani d . 1 2
C C14 0.5507(4) 0.41308(19) 0.08690(16) 0.0439(6) Uani d . 1 2
H H14 0.4223 0.4340 0.0920 0.053 Uiso calc R 1 2
C C15 0.6323(5) 0.4049(2) 0.01220(15) 0.0525(7) Uani d . 1 2
H H15 0.5573 0.4191 -0.0323 0.063 Uiso calc R 1 2
C C16 0.8252(5) 0.3755(2) 0.00285(15) 0.0519(7) Uani d . 1 2
C C17 0.9301(5) 0.3518(2) 0.06999(17) 0.0543(7) Uani d . 1 2
H H17 1.0586 0.3311 0.0650 0.065 Uiso calc R 1 2
C C18 0.8480(4) 0.3583(2) 0.14457(16) 0.0463(6) Uani d . 1 2
H H18 0.9211 0.3409 0.1889 0.056 Uiso calc R 1 2
C C19 0.9150(7) 0.3703(3) -0.07938(19) 0.0795(11) Uani d . 1 2
H H19A 0.8544 0.3174 -0.1091 0.119 Uiso calc R 1 2
H H19B 1.0519 0.3572 -0.0748 0.119 Uiso calc R 1 2
H H19C 0.8955 0.4331 -0.1062 0.119 Uiso calc R 1 2
O O1 0.2661(3) 0.24586(12) 0.25971(10) 0.0490(5) Uani d . 1 2
O O2 0.6549(3) 0.35775(15) 0.29111(10) 0.0483(5) Uani d . 1 2
S S1 0.18865(12) 0.15059(5) 0.41576(4) 0.0541(2) Uani d . 1 2

loop_
_atom_site_aniso_label
_atom_site_aniso_U_11
_atom_site_aniso_U_22
_atom_site_aniso_U_33
_atom_site_aniso_U_12
_atom_site_aniso_U_13
_atom_site_aniso_U_23
C1 0.0465(16) 0.0748(19) 0.0504(16) 0.0050(15) 0.0071(13) 0.0224(14)
C2 0.0344(9) 0.0752(12) 0.0275(7) 0.0050(9) 0.0001(7) 0.0048(8)
C3 0.0344(9) 0.0752(12) 0.0275(7) 0.0050(9) 0.0001(7) 0.0048(8)
C4 0.0339(12) 0.0403(11) 0.0351(11) -0.0001(10) 0.0018(10) 0.0025(9)
C5 0.0315(12) 0.0366(10) 0.0327(11) -0.0048(9) 0.0016(9) 0.0011(8)
C6 0.0402(13) 0.0333(10) 0.0271(10) -0.0022(9) -0.0007(9) -0.0001(8)
C7 0.0419(15) 0.0500(13) 0.0394(13) 0.0057(12) 0.0032(11) 0.0017(11)
C8 0.0650(19) 0.0483(14) 0.0476(14) 0.0202(14) 0.0050(14) -0.0002(12)
C9 0.084(2) 0.0355(11) 0.0438(14) 0.0101(13) 0.0057(15) 0.0066(10)
C10 0.0640(18) 0.0370(11) 0.0378(12) -0.0016(12) 0.0100(12) 0.0066(10)
C11 0.0431(13) 0.0346(10) 0.0265(10) -0.0024(9) -0.0003(9) 0.0005(8)
C12 0.0379(12) 0.0375(11) 0.0304(11) -0.0072(9) 0.0002(9) 0.0015(9)
C13 0.0448(14) 0.0351(10) 0.0311(11) -0.0057(10) 0.0025(10) -0.0011(9)
C14 0.0475(15) 0.0488(13) 0.0352(12) 0.0052(11) -0.0001(11) 0.0020(11)
C15 0.066(2) 0.0595(16) 0.0317(13) 0.0077(14) -0.0008(12) 0.0007(11)
C16 0.073(2) 0.0504(14) 0.0327(12) 0.0000(15) 0.0097(13) -0.0047(10)
C17 0.0479(15) 0.0639(17) 0.0512(16) 0.0054(14) 0.0120(13) -0.0039(14)
C18 0.0435(15) 0.0566(14) 0.0386(13) 0.0029(13) -0.0020(11) -0.0016(11)
C19 0.107(3) 0.091(2) 0.0410(16) 0.014(2) 0.0258(18) -0.0050(16)
O1 0.0730(14) 0.0372(8) 0.0369(8) -0.0093(8) 0.0091(9) -0.0068(7)
O2 0.0488(11) 0.0629(11) 0.0333(9) 0.0044(9) 0.0005(8) 0.0104(8)
S1 0.0591(4) 0.0503(4) 0.0529(4) 0.0018(3) 0.0079(3) 0.0118(3)

loop_
_atom_type_symbol
_atom_type_description
_atom_type_scat_dispersion_real
_atom_type_scat_dispersion_imag
_atom_type_scat_source
C C 0.0033 0.0016 'International Tables Vol C Tables 4.2.6.8 and 6.1.1.4'
H H 0.0000 0.0000 'International Tables Vol C Tables 4.2.6.8 and 6.1.1.4'
O O 0.0106 0.0060 'International Tables Vol C Tables 4.2.6.8 and 6.1.1.4'
S S 0.1246 0.1234 'International Tables Vol C Tables 4.2.6.8 and 6.1.1.4'

loop_
_geom_angle_atom_site_label_1
_geom_angle_atom_site_label_2
_geom_angle_atom_site_label_3
_geom_angle
C2 C1 S1 113.7(2)
C2 C1 H1 123.2
S1 C1 H1 123.2
C1 C2 C3 115.5(3)
C1 C2 H2 122.2
C3 C2 H2 122.2
C2 C3 C4 105.9(2)
C2 C3 H3 127.0
C4 C3 H3 127.0
C5 C4 C3 127.5(2)
C5 C4 S1 119.21(17)
C3 C4 S1 112.90(18)
O1 C5 C4 121.8(2)
O1 C5 C6 119.7(2)
C4 C5 C6 118.5(2)
C7 C6 C11 120.3(2)
C7 C6 C5 120.0(2)
C11 C6 C5 119.4(2)
C6 C7 C8 119.9(3)
C6 C7 H7 120.0
C8 C7 H7 120.0
C9 C8 C7 120.0(3)
C9 C8 H8 120.0
C7 C8 H8 120.0
C8 C9 C10 120.7(2)
C8 C9 H9 119.7
C10 C9 H9 119.7
C9 C10 C11 120.4(3)
C9 C10 H10 119.8
C11 C10 H10 119.8
C10 C11 C6 118.6(2)
C10 C11 C12 120.3(2)
C6 C11 C12 120.61(19)
O2 C12 C13 121.2(2)
O2 C12 C11 119.1(2)
C13 C12 C11 119.7(2)
C14 C13 C18 118.4(2)
C14 C13 C12 122.7(2)
C18 C13 C12 118.9(2)
C13 C14 C15 120.9(3)
C13 C14 H14 119.6
C15 C14 H14 119.6
C14 C15 C16 120.8(3)
C14 C15 H15 119.6
C16 C15 H15 119.6
C17 C16 C15 118.0(3)
C17 C16 C19 121.8(3)
C15 C16 C19 120.2(3)
C16 C17 C18 121.3(3)
C16 C17 H17 119.3
C18 C17 H17 119.3
C17 C18 C13 120.6(3)
C17 C18 H18 119.7
C13 C18 H18 119.7
C16 C19 H19A 109.5
C16 C19 H19B 109.5
H19A C19 H19B 109.5
C16 C19 H19C 109.5
H19A C19 H19C 109.5
H19B C19 H19C 109.5
C1 S1 C4 92.00(14)

loop_
_geom_bond_atom_site_label_1
_geom_bond_atom_site_label_2
_geom_bond_distance
C1 C2 1.348(5)
C1 S1 1.677(3)
C1 H1 0.9300
C2 C3 1.449(4)
C2 H2 0.9300
C3 C4 1.468(3)
C3 H3 0.9300
C4 C5 1.455(3)
C4 S1 1.714(2)
C5 O1 1.219(3)
C5 C6 1.502(3)
C6 C7 1.379(3)
C6 C11 1.399(3)
C7 C8 1.393(4)
C7 H7 0.9300
C8 C9 1.367(4)
C8 H8 0.9300
C9 C10 1.375(4)
C9 H9 0.9300
C10 C11 1.397(3)
C10 H10 0.9300
C11 C12 1.495(3)
C12 O2 1.209(3)
C12 C13 1.490(3)
C13 C14 1.381(4)
C13 C18 1.387(4)
C14 C15 1.383(4)
C14 H14 0.9300
C15 C16 1.392(5)
C15 H15 0.9300
C16 C17 1.379(4)
C16 C19 1.520(4)
C17 C18 1.381(4)
C17 H17 0.9300
C18 H18 0.9300
C19 H19A 0.9600
C19 H19B 0.9600
C19 H19C 0.9600

loop_
_geom_hbond_atom_site_label_D
_geom_hbond_atom_site_label_H
_geom_hbond_atom_site_label_A
_geom_hbond_site_symmetry_A
_geom_hbond_distance_DH
_geom_hbond_distance_HA
_geom_hbond_distance_DA
_geom_hbond_angle_DHA
C9 H9 O2 4_655 0.93 2.51 3.386(3) 157.7

loop_
_geom_torsion_atom_site_label_1
_geom_torsion_atom_site_label_2
_geom_torsion_atom_site_label_3
_geom_torsion_atom_site_label_4
_geom_torsion
S1 C1 C2 C3 -0.4(4)
C1 C2 C3 C4 0.3(3)
C2 C3 C4 C5 -172.8(2)
C2 C3 C4 S1 0.0(3)
C3 C4 C5 O1 169.2(2)
S1 C4 C5 O1 -3.1(3)
C3 C4 C5 C6 -11.0(4)
S1 C4 C5 C6 176.69(18)
O1 C5 C6 C7 124.5(3)
C4 C5 C6 C7 -55.3(3)
O1 C5 C6 C11 -49.3(3)
C4 C5 C6 C11 131.0(2)
C11 C6 C7 C8 -0.7(4)
C5 C6 C7 C8 -174.4(2)
C6 C7 C8 C9 0.0(4)
C7 C8 C9 C10 0.3(5)
C8 C9 C10 C11 0.0(4)
C9 C10 C11 C6 -0.7(4)
C9 C10 C11 C12 -173.2(3)
C7 C6 C11 C10 1.0(3)
C5 C6 C11 C10 174.8(2)
C7 C6 C11 C12 173.5(2)
C5 C6 C11 C12 -12.7(3)
C10 C11 C12 O2 122.4(3)
C6 C11 C12 O2 -50.0(3)
C10 C11 C12 C13 -55.2(3)
C6 C11 C12 C13 132.4(2)
O2 C12 C13 C14 164.1(2)
C11 C12 C13 C14 -18.3(3)
O2 C12 C13 C18 -14.3(3)
C11 C12 C13 C18 163.3(2)
C18 C13 C14 C15 -0.8(4)
C12 C13 C14 C15 -179.3(2)
C13 C14 C15 C16 -1.2(4)
C14 C15 C16 C17 2.0(4)
C14 C15 C16 C19 -177.8(3)
C15 C16 C17 C18 -0.9(5)
C19 C16 C17 C18 178.9(3)
C16 C17 C18 C13 -1.1(5)
C14 C13 C18 C17 1.9(4)
C12 C13 C18 C17 -179.6(3)
C2 C1 S1 C4 0.3(3)
C5 C4 S1 C1 173.2(2)
C3 C4 S1 C1 -0.2(2)

loop_
_cod_related_entry_id
_cod_related_entry_database
_cod_related_entry_code
1 ChemSpider 30656960
